data_4331006
loop_
_publ_author_name
'Victor I. Ovcharenko'
'Sergey V. Fokin'
'Elvina T. Kostina'
'Galina V. Romanenko'
'Artem S. Bogomyakov'
'Eugene V. Tretyakov'

_publ_section_title
;
 First Example of a Reversible Single-Crystal-to-Single-Crystal
 Polymerization-Depolymerization Accompanied by a Magnetic Anomaly for a
 Transition-Metal Complex with an Organic Radical
;
_journal_name_full 'Inorganic Chemistry'
_journal_page_first 12188
_journal_page_last 12194
_journal_paper_doi 10.1021/ic301328x
_journal_volume 51
_journal_year 2012
_chemical_formula_sum 'C28 H24 Cu1.5 F18 N4 O8'
_chemical_formula_weight 981.82
_chemical_name_systematic
; 
 ? 
;
_space_group_IT_number 14
_symmetry_cell_setting monoclinic
_symmetry_space_group_name_Hall '-P 2yn'
_symmetry_space_group_name_H-M 'P 1 21/n 1'
_atom_sites_solution_hydrogens geom
_atom_sites_solution_primary direct
_atom_sites_solution_secondary difmap
_audit_creation_method SHELXL-97
_cell_angle_alpha 90.00
_cell_angle_beta 94.364(5)
_cell_angle_gamma 90.00
_cell_formula_units_Z 4
_cell_length_a 12.0955(11)
_cell_length_b 14.8823(13)
_cell_length_c 21.5794(19)
_cell_measurement_reflns_used 9923
_cell_measurement_temperature 240(2)
_cell_measurement_theta_max 21.32
_cell_measurement_theta_min 2.17
_cell_volume 3873.2(6)
_computing_cell_refinement 'Bruker SAINT'
_computing_data_collection 'Bruker APEX2'
_computing_data_reduction 'Bruker SAINT'
_computing_molecular_graphics 'Bruker SHELXTL'
_computing_publication_material 'Bruker SHELXTL'
_computing_structure_refinement 'SHELXL-97 (Sheldrick, 1997)'
_computing_structure_solution 'SHELXS-97 (Sheldrick, 1990)'
_diffrn_ambient_temperature 240(2)
_diffrn_measured_fraction_theta_full 1.000
_diffrn_measured_fraction_theta_max 1.000
_diffrn_measurement_device_type 'Bruker APEX-II CCD'
_diffrn_measurement_method '\f and \w scans'
_diffrn_radiation_monochromator graphite
_diffrn_radiation_source 'fine-focus sealed tube'
_diffrn_radiation_type MoK\a
_diffrn_radiation_wavelength 0.71073
_diffrn_reflns_av_R_equivalents 0.0813
_diffrn_reflns_av_sigmaI/netI 0.0616
_diffrn_reflns_limit_h_max 15
_diffrn_reflns_limit_h_min -15
_diffrn_reflns_limit_k_max 19
_diffrn_reflns_limit_k_min -19
_diffrn_reflns_limit_l_max 27
_diffrn_reflns_limit_l_min -27
_diffrn_reflns_number 63235
_diffrn_reflns_theta_full 27.00
_diffrn_reflns_theta_max 27.00
_diffrn_reflns_theta_min 1.66
_diffrn_standards_number 0
_exptl_absorpt_coefficient_mu 0.968
_exptl_absorpt_correction_T_max 0.2839
_exptl_absorpt_correction_T_min 0.2354
_exptl_absorpt_correction_type multi-scan
_exptl_crystal_colour brown
_exptl_crystal_density_diffrn 1.684
_exptl_crystal_description plate
_exptl_crystal_F_000 1958
_exptl_crystal_size_max 0.18
_exptl_crystal_size_mid 0.14
_exptl_crystal_size_min 0.04
_refine_diff_density_max 0.313
_refine_diff_density_min -0.329
_refine_diff_density_rms 0.052
_refine_ls_extinction_method none
_refine_ls_goodness_of_fit_ref 0.852
_refine_ls_hydrogen_treatment constr
_refine_ls_matrix_type full
_refine_ls_number_parameters 700
_refine_ls_number_reflns 8452
_refine_ls_number_restraints 0
_refine_ls_restrained_S_all 0.852
_refine_ls_R_factor_all 0.0727
_refine_ls_R_factor_gt 0.0367
_refine_ls_shift/su_max 0.001
_refine_ls_shift/su_mean 0.000
_refine_ls_structure_factor_coef Fsqd
_refine_ls_weighting_details 'calc w=1/[\s^2^(Fo^2^)+(0.0480P)^2^+0.0000P] where P=(Fo^2^+2Fc^2^)/3'
_refine_ls_weighting_scheme calc
_refine_ls_wR_factor_gt 0.0817
_refine_ls_wR_factor_ref 0.0916
_reflns_number_gt 5048
_reflns_number_total 8452
_reflns_threshold_expression >2sigma(I)
_cod_data_source_file ic301328x_si_002_6.cif
_cod_data_source_block 3_2_47s
_cod_original_formula_sum 'C28 H24 Cu1.50 F18 N4 O8'
_cod_database_code 4331006

loop_
_symmetry_equiv_pos_as_xyz
'x, y, z'
'-x+1/2, y+1/2, -z+1/2'
'-x, -y, -z'
'x-1/2, -y-1/2, z-1/2'

loop_
_atom_site_label
_atom_site_type_symbol
_atom_site_fract_x
_atom_site_fract_y
_atom_site_fract_z
_atom_site_U_iso_or_equiv
_atom_site_adp_type
_atom_site_occupancy
_atom_site_symmetry_multiplicity
_atom_site_calc_flag
_atom_site_refinement_flags
Cu1 Cu 0.87586(2) 0.18829(2) 0.670291(13) 0.04079(10) Uani 1 1 d .
O1 O 0.98441(15) 0.10332(12) 0.64219(9) 0.0596(5) Uani 1 1 d .
C1 C 1.1498(4) 0.0471(5) 0.6087(3) 0.1144(19) Uani 1 1 d .
F1 F 1.1043(19) 0.0439(14) 0.5507(9) 0.179(9) Uani 0.50 1 d P
F2 F 1.2518(8) 0.0582(15) 0.6070(11) 0.223(13) Uani 0.50 1 d P
F3 F 1.1269(10) -0.0403(5) 0.6400(6) 0.165(3) Uani 0.50 1 d P
F1A F 1.100(2) 0.0026(11) 0.5710(10) 0.160(9) Uani 0.50 1 d P
F2A F 1.2172(14) 0.0081(8) 0.6435(6) 0.179(6) Uani 0.50 1 d P
F3A F 1.2256(13) 0.0919(13) 0.5789(7) 0.220(8) Uani 0.50 1 d P
C2 C 1.0860(2) 0.1193(2) 0.64287(13) 0.0599(8) Uani 1 1 d .
C3 C 1.1437(2) 0.1901(2) 0.67062(13) 0.0566(7) Uani 1 1 d .
H3A H 1.2205 0.1942 0.6671 0.068 Uiso 1 1 calc R
C4 C 1.0920(2) 0.25481(18) 0.70328(12) 0.0468(7) Uani 1 1 d .
C5 C 1.1624(3) 0.3267(2) 0.73846(19) 0.0664(9) Uani 1 1 d .
F4 F 1.1329(7) 0.4064(8) 0.7215(6) 0.113(5) Uani 0.50 1 d P
F5 F 1.2659(10) 0.3239(11) 0.7209(9) 0.116(5) Uani 0.50 1 d P
F6 F 1.1687(12) 0.3142(11) 0.7945(7) 0.174(7) Uani 0.50 1 d P
F4A F 1.1225(10) 0.3487(8) 0.7932(7) 0.095(3) Uani 0.50 1 d P
F5A F 1.1480(9) 0.4033(7) 0.7081(5) 0.098(4) Uani 0.50 1 d P
F6A F 1.2647(10) 0.3101(11) 0.7466(10) 0.148(7) Uani 0.50 1 d P
O2 O 0.98957(13) 0.26333(11) 0.71026(8) 0.0470(4) Uani 1 1 d .
O3 O 0.76236(12) 0.10586(11) 0.63853(7) 0.0425(4) Uani 1 1 d .
C6 C 0.6695(3) 0.0049(2) 0.57128(16) 0.0561(7) Uani 1 1 d .
F7 F 0.7100(14) -0.0677(13) 0.5997(11) 0.102(6) Uani 0.50 1 d P
F8 F 0.6433(14) -0.0162(13) 0.5137(6) 0.091(5) Uani 0.50 1 d P
F9 F 0.5712(8) 0.0152(7) 0.5983(6) 0.067(2) Uani 0.50 1 d P
F7A F 0.5919(10) 0.0024(8) 0.6062(6) 0.129(5) Uani 0.50 1 d P
F8A F 0.7348(16) -0.0648(12) 0.5813(11) 0.112(6) Uani 0.50 1 d P
F9A F 0.6248(13) -0.0052(13) 0.5138(6) 0.087(4) Uani 0.50 1 d P
C7 C 0.74107(19) 0.08836(16) 0.58080(12) 0.0397(6) Uani 1 1 d .
C8 C 0.7713(2) 0.13274(18) 0.52951(12) 0.0474(6) Uani 1 1 d .
H8A H 0.7487 0.1090 0.4902 0.057 Uiso 1 1 calc R
C9 C 0.8351(2) 0.21307(18) 0.53226(12) 0.0482(7) Uani 1 1 d .
C10 C 0.8641(3) 0.2544(3) 0.47051(15) 0.0715(10) Uani 1 1 d .
F10 F 0.9640(9) 0.2611(13) 0.4645(5) 0.123(6) Uani 0.50 1 d P
F11 F 0.8143(9) 0.3380(9) 0.4648(6) 0.139(4) Uani 0.50 1 d P
F12 F 0.8174(13) 0.2076(11) 0.4198(7) 0.104(4) Uani 0.50 1 d P
F10A F 0.9656(11) 0.2213(12) 0.4594(7) 0.128(6) Uani 0.50 1 d P
F11A F 0.8820(8) 0.3367(7) 0.4734(5) 0.103(3) Uani 0.50 1 d P
F12A F 0.8020(9) 0.2372(10) 0.4243(6) 0.109(5) Uani 0.50 1 d P
O4 O 0.87228(14) 0.25421(11) 0.57861(8) 0.0553(5) Uani 1 1 d .
O01 O 0.77083(12) 0.26087(10) 0.71126(7) 0.0403(4) Uani 1 1 d .
N1 N 0.67534(15) 0.22650(13) 0.72413(9) 0.0367(5) Uani 1 1 d .
C01 C 0.6561(2) 0.19457(18) 0.78830(11) 0.0473(7) Uani 1 1 d .
C02 C 0.7600(2) 0.1488(2) 0.81722(13) 0.0697(9) Uani 1 1 d .
H02A H 0.8184 0.1930 0.8248 0.104 Uiso 1 1 calc R
H02B H 0.7839 0.1031 0.7891 0.104 Uiso 1 1 calc R
H02C H 0.7440 0.1211 0.8562 0.104 Uiso 1 1 calc R
C03 C 0.6286(3) 0.2799(2) 0.82453(13) 0.0786(10) Uani 1 1 d .
H03A H 0.6951 0.3160 0.8321 0.118 Uiso 1 1 calc R
H03B H 0.6009 0.2631 0.8639 0.118 Uiso 1 1 calc R
H03C H 0.5726 0.3145 0.8004 0.118 Uiso 1 1 calc R
C04 C 0.5553(2) 0.13187(19) 0.77390(11) 0.0500(7) Uani 1 1 d .
C05 C 0.5873(2) 0.0357(2) 0.75972(14) 0.0645(8) Uani 1 1 d .
H05A H 0.5207 0.0001 0.7510 0.097 Uiso 1 1 calc R
H05B H 0.6305 0.0106 0.7953 0.097 Uiso 1 1 calc R
H05C H 0.6309 0.0350 0.7238 0.097 Uiso 1 1 calc R
N2 N 0.50933(16) 0.17171(14) 0.71343(9) 0.0446(5) Uani 1 1 d .
O02 O 0.41286(14) 0.15211(14) 0.68988(9) 0.0658(6) Uani 1 1 d .
C07 C 0.58497(18) 0.22068(16) 0.68492(11) 0.0363(6) Uani 1 1 d .
C08 C 0.56672(18) 0.25697(15) 0.62346(10) 0.0356(6) Uani 1 1 d .
C09 C 0.6084(2) 0.33530(15) 0.59724(11) 0.0414(6) Uani 1 1 d .
C091 C 0.6869(2) 0.40381(17) 0.62594(12) 0.0570(8) Uani 1 1 d .
H09A H 0.7003 0.4497 0.5955 0.085 Uiso 1 1 calc R
H09B H 0.7564 0.3750 0.6397 0.085 Uiso 1 1 calc R
H09C H 0.6550 0.4312 0.6613 0.085 Uiso 1 1 calc R
N3 N 0.56567(17) 0.34571(13) 0.53868(9) 0.0465(5) Uani 1 1 d .
N4 N 0.49675(16) 0.27350(13) 0.52776(9) 0.0437(5) Uani 1 1 d .
C041 C 0.4433(2) 0.25708(17) 0.46524(11) 0.0497(7) Uani 1 1 d .
H04A H 0.4187 0.3145 0.4467 0.060 Uiso 1 1 calc R
H04B H 0.3776 0.2194 0.4687 0.060 Uiso 1 1 calc R
C042 C 0.5191(3) 0.2121(2) 0.42376(13) 0.0695(9) Uani 1 1 d .
H04C H 0.4805 0.2023 0.3833 0.104 Uiso 1 1 calc R
H04D H 0.5428 0.1548 0.4416 0.104 Uiso 1 1 calc R
H04E H 0.5833 0.2499 0.4193 0.104 Uiso 1 1 calc R
C010 C 0.49510(19) 0.22046(16) 0.57695(11) 0.0402(6) Uani 1 1 d .
H01A H 0.4531 0.1677 0.5798 0.048 Uiso 1 1 calc R
C06 C 0.4666(2) 0.1341(2) 0.82047(13) 0.0754(9) Uani 1 1 d .
H06A H 0.4074 0.0928 0.8073 0.113 Uiso 1 1 calc R
H06B H 0.4368 0.1945 0.8226 0.113 Uiso 1 1 calc R
H06C H 0.4991 0.1166 0.8612 0.113 Uiso 1 1 calc R
Cu2 Cu 0.5000 0.5000 0.5000 0.03976(12) Uani 1 2 d S
O5 O 0.51468(13) 0.46506(11) 0.41402(7) 0.0417(4) Uani 1 1 d .
C11 C 0.5832(4) 0.4529(3) 0.31620(16) 0.0774(10) Uani 1 1 d .
F13 F 0.5486(15) 0.5253(10) 0.2844(5) 0.176(7) Uani 0.50 1 d P
F14 F 0.5163(8) 0.3915(11) 0.3042(5) 0.100(5) Uani 0.50 1 d P
F15 F 0.6794(10) 0.4289(11) 0.2970(5) 0.199(7) Uani 0.50 1 d P
F13A F 0.4999(9) 0.4964(12) 0.2852(5) 0.139(6) Uani 0.50 1 d P
F14A F 0.5503(13) 0.3693(12) 0.3129(7) 0.171(7) Uani 0.50 1 d P
F15A F 0.6643(8) 0.4643(6) 0.2848(4) 0.085(3) Uani 0.50 1 d P
C12 C 0.5972(2) 0.48109(17) 0.38429(12) 0.0477(7) Uani 1 1 d .
C13 C 0.6955(2) 0.5216(2) 0.40529(13) 0.0613(8) Uani 1 1 d .
H13A H 0.7508 0.5297 0.3775 0.074 Uiso 1 1 calc R
C14 C 0.7153(2) 0.55055(17) 0.46578(12) 0.0462(6) Uani 1 1 d .
C15 C 0.8272(3) 0.5941(3) 0.48497(18) 0.0733(10) Uani 1 1 d .
F16 F 0.8085(12) 0.6838(9) 0.4809(8) 0.153(6) Uani 0.50 1 d P
F17 F 0.8588(11) 0.5744(14) 0.5403(5) 0.149(7) Uani 0.50 1 d P
F18 F 0.9054(15) 0.5699(14) 0.4503(11) 0.111(6) Uani 0.50 1 d P
F16A F 0.8181(9) 0.6718(10) 0.5103(6) 0.114(5) Uani 0.50 1 d P
F17A F 0.8822(10) 0.5511(9) 0.5305(6) 0.108(4) Uani 0.50 1 d P
F18A F 0.8894(15) 0.6063(13) 0.4410(11) 0.114(7) Uani 0.50 1 d P
O6 O 0.65062(13) 0.54703(11) 0.50856(7) 0.0426(4) Uani 1 1 d .

loop_
_atom_site_aniso_label
_atom_site_aniso_U_11
_atom_site_aniso_U_22
_atom_site_aniso_U_33
_atom_site_aniso_U_23
_atom_site_aniso_U_13
_atom_site_aniso_U_12
Cu1 0.03210(17) 0.0470(2) 0.04312(18) -0.00180(14) 0.00214(13) -0.00057(14)
O1 0.0401(11) 0.0671(13) 0.0712(13) -0.0218(10) 0.0009(9) 0.0079(9)
C1 0.050(3) 0.161(6) 0.132(5) -0.072(4) 0.004(3) 0.024(3)
F1 0.101(8) 0.31(2) 0.125(8) -0.148(13) -0.012(6) 0.064(14)
F2 0.033(3) 0.31(2) 0.33(2) -0.24(2) -0.006(8) 0.023(7)
F3 0.177(8) 0.093(5) 0.231(10) -0.041(6) 0.062(8) 0.052(5)
F1A 0.098(6) 0.161(10) 0.22(2) -0.129(12) 0.001(11) 0.026(7)
F2A 0.167(12) 0.132(8) 0.241(11) -0.024(7) 0.032(9) 0.105(9)
F3A 0.153(14) 0.323(15) 0.200(12) -0.115(10) 0.119(12) 0.022(12)
C2 0.0411(17) 0.082(2) 0.0566(18) -0.0136(16) 0.0017(14) 0.0190(16)
C3 0.0314(14) 0.080(2) 0.0581(18) -0.0057(16) 0.0039(13) 0.0023(15)
C4 0.0368(15) 0.0536(18) 0.0489(16) 0.0119(13) -0.0037(12) -0.0049(13)
C5 0.046(2) 0.060(2) 0.092(3) 0.005(2) -0.0011(19) -0.0105(18)
F4 0.048(3) 0.074(7) 0.215(13) -0.046(7) -0.003(5) 0.010(3)
F5 0.041(5) 0.092(5) 0.216(13) -0.023(6) 0.023(6) -0.035(4)
F6 0.198(16) 0.256(17) 0.062(5) 0.004(9) -0.031(9) -0.153(11)
F4A 0.102(6) 0.113(5) 0.070(5) -0.033(4) 0.013(4) -0.056(4)
F5A 0.147(8) 0.066(6) 0.086(4) 0.012(3) 0.046(4) -0.038(5)
F6A 0.047(6) 0.124(10) 0.260(18) -0.095(10) -0.064(8) 0.026(5)
O2 0.0329(10) 0.0518(11) 0.0559(11) -0.0014(8) 0.0021(8) -0.0008(8)
O3 0.0387(9) 0.0450(11) 0.0443(10) 0.0003(8) 0.0054(8) -0.0044(8)
C6 0.064(2) 0.047(2) 0.057(2) -0.0044(16) 0.0003(17) -0.0031(16)
F7 0.077(5) 0.047(4) 0.174(13) 0.030(6) -0.045(8) -0.010(4)
F8 0.109(8) 0.101(8) 0.068(7) -0.045(7) 0.031(6) -0.045(5)
F9 0.038(3) 0.052(3) 0.113(6) -0.002(3) 0.014(3) -0.006(2)
F7A 0.152(10) 0.142(10) 0.101(6) -0.061(6) 0.069(7) -0.107(7)
F8A 0.130(11) 0.034(5) 0.167(11) 0.001(5) -0.027(8) -0.004(5)
F9A 0.090(6) 0.078(5) 0.086(8) 0.002(6) -0.040(6) -0.033(4)
C7 0.0338(13) 0.0373(15) 0.0482(16) -0.0044(12) 0.0050(12) 0.0021(11)
C8 0.0477(16) 0.0538(18) 0.0409(15) -0.0066(13) 0.0049(12) -0.0035(13)
C9 0.0451(16) 0.0567(18) 0.0435(16) 0.0036(13) 0.0074(13) -0.0006(13)
C10 0.075(3) 0.087(3) 0.053(2) 0.008(2) 0.006(2) -0.026(2)
F10 0.063(6) 0.240(18) 0.065(4) 0.045(7) -0.001(4) -0.066(8)
F11 0.217(11) 0.106(7) 0.098(6) 0.059(5) 0.039(8) 0.052(9)
F12 0.173(8) 0.100(5) 0.042(4) -0.005(3) 0.019(4) -0.031(4)
F10A 0.111(8) 0.175(11) 0.107(6) 0.018(5) 0.071(5) 0.004(6)
F11A 0.159(9) 0.079(5) 0.071(4) 0.027(3) 0.016(6) -0.016(7)
F12A 0.093(5) 0.179(14) 0.050(5) 0.029(6) -0.015(4) -0.079(7)
O4 0.0614(12) 0.0578(12) 0.0471(11) 0.0011(9) 0.0067(9) -0.0149(10)
O01 0.0296(9) 0.0460(10) 0.0452(10) -0.0044(8) 0.0014(7) -0.0026(8)
N1 0.0286(11) 0.0447(12) 0.0368(11) -0.0026(9) 0.0017(9) 0.0023(9)
C01 0.0431(15) 0.0656(18) 0.0333(13) -0.0006(13) 0.0039(11) 0.0008(13)
C02 0.0473(17) 0.103(3) 0.0566(18) 0.0279(17) -0.0094(14) -0.0026(16)
C03 0.086(2) 0.101(3) 0.0503(18) -0.0216(18) 0.0171(17) -0.014(2)
C04 0.0392(15) 0.071(2) 0.0400(15) 0.0100(14) 0.0034(12) 0.0005(14)
C05 0.067(2) 0.061(2) 0.0658(19) 0.0130(16) 0.0055(16) -0.0073(16)
N2 0.0291(11) 0.0618(15) 0.0429(12) 0.0008(10) 0.0029(9) -0.0014(10)
O02 0.0309(10) 0.0984(16) 0.0671(13) 0.0070(11) -0.0023(9) -0.0099(10)
C07 0.0297(13) 0.0383(14) 0.0401(14) -0.0037(11) -0.0015(11) 0.0046(11)
C08 0.0314(12) 0.0356(14) 0.0388(14) -0.0005(11) -0.0034(10) 0.0042(10)
C09 0.0444(15) 0.0336(14) 0.0442(15) -0.0025(11) -0.0104(12) 0.0017(11)
C091 0.0653(18) 0.0424(16) 0.0591(17) 0.0017(13) -0.0218(14) -0.0078(14)
N3 0.0549(13) 0.0336(12) 0.0477(13) 0.0038(10) -0.0171(10) -0.0088(10)
N4 0.0525(13) 0.0334(12) 0.0425(12) -0.0025(10) -0.0133(10) -0.0040(10)
C041 0.0593(17) 0.0415(16) 0.0446(15) -0.0013(12) -0.0199(13) -0.0049(13)
C042 0.079(2) 0.076(2) 0.0512(18) -0.0146(16) -0.0099(16) 0.0033(17)
C010 0.0408(14) 0.0336(14) 0.0453(15) -0.0006(12) -0.0026(12) -0.0010(11)
C06 0.0545(19) 0.120(3) 0.0539(19) 0.0067(18) 0.0213(15) -0.0049(18)
Cu2 0.0387(2) 0.0449(3) 0.0358(2) -0.00179(19) 0.00334(18) -0.00494(19)
O5 0.0415(10) 0.0464(10) 0.0378(9) -0.0025(8) 0.0061(8) -0.0065(8)
C11 0.076(3) 0.108(3) 0.050(2) -0.020(2) 0.017(2) -0.034(3)
F13 0.29(2) 0.171(8) 0.054(4) 0.027(4) -0.049(8) -0.061(11)
F14 0.073(3) 0.168(13) 0.061(4) -0.052(5) 0.019(3) -0.082(5)
F15 0.078(5) 0.393(18) 0.129(8) -0.176(10) 0.027(5) -0.006(9)
F13A 0.118(6) 0.247(18) 0.049(3) -0.032(7) -0.012(4) 0.026(8)
F14A 0.301(17) 0.121(7) 0.103(8) -0.072(6) 0.087(9) -0.120(11)
F15A 0.091(7) 0.125(5) 0.043(2) -0.016(3) 0.036(3) -0.073(5)
C12 0.0563(18) 0.0471(17) 0.0405(15) -0.0034(12) 0.0082(13) -0.0095(13)
C13 0.0540(18) 0.082(2) 0.0497(17) -0.0142(15) 0.0193(14) -0.0287(16)
C14 0.0422(15) 0.0503(17) 0.0461(16) -0.0006(13) 0.0043(13) -0.0102(12)
C15 0.052(2) 0.105(3) 0.064(2) -0.019(2) 0.012(2) -0.027(2)
F16 0.109(6) 0.084(6) 0.259(17) 0.004(8) -0.037(8) -0.061(5)
F17 0.054(6) 0.344(19) 0.050(4) -0.042(7) 0.005(4) -0.057(8)
F18 0.038(3) 0.190(15) 0.107(13) -0.065(10) 0.021(5) -0.021(7)
F16A 0.057(4) 0.123(9) 0.160(9) -0.071(8) -0.004(5) -0.024(4)
F17A 0.049(5) 0.155(6) 0.116(10) 0.030(6) -0.020(5) -0.013(4)
F18A 0.083(11) 0.195(17) 0.067(4) -0.026(9) 0.031(7) -0.081(10)
O6 0.0412(10) 0.0461(11) 0.0401(10) -0.0003(8) 0.0014(8) -0.0060(8)

loop_
_atom_type_symbol
_atom_type_description
_atom_type_scat_dispersion_real
_atom_type_scat_dispersion_imag
_atom_type_scat_source
C C 0.0033 0.0016 'International Tables Vol C Tables 4.2.6.8 and 6.1.1.4'
H H 0.0000 0.0000 'International Tables Vol C Tables 4.2.6.8 and 6.1.1.4'
N N 0.0061 0.0033 'International Tables Vol C Tables 4.2.6.8 and 6.1.1.4'
O O 0.0106 0.0060 'International Tables Vol C Tables 4.2.6.8 and 6.1.1.4'
F F 0.0171 0.0103 'International Tables Vol C Tables 4.2.6.8 and 6.1.1.4'
Cu Cu 0.3201 1.2651 'International Tables Vol C Tables 4.2.6.8 and 6.1.1.4'

loop_
_geom_angle_atom_site_label_1
_geom_angle_atom_site_label_2
_geom_angle_atom_site_label_3
_geom_angle
_geom_angle_site_symmetry_1
_geom_angle_site_symmetry_3
O2 Cu1 O3 173.80(7) . .
O2 Cu1 O01 86.72(7) . .
O3 Cu1 O01 92.48(6) . .
O2 Cu1 O1 92.32(7) . .
O3 Cu1 O1 87.42(7) . .
O01 Cu1 O1 170.17(8) . .
O2 Cu1 O4 96.23(7) . .
O3 Cu1 O4 89.95(6) . .
O01 Cu1 O4 101.13(7) . .
O1 Cu1 O4 88.70(8) . .
C2 O1 Cu1 123.83(18) . .
F1A C1 F2A 116.3(13) . .
F1A C1 F2 120.7(13) . .
F2A C1 F2 57.5(11) . .
F1A C1 F1 34.6(16) . .
F2A C1 F1 140.9(10) . .
F2 C1 F1 108.4(16) . .
F1A C1 F3A 106.5(14) . .
F2A C1 F3A 94.7(10) . .
F2 C1 F3A 37.2(15) . .
F1 C1 F3A 79.4(13) . .
F1A C1 F3 73.8(11) . .
F2A C1 F3 56.3(8) . .
F2 C1 F3 110.2(15) . .
F1 C1 F3 108.4(11) . .
F3A C1 F3 143.6(9) . .
F1A C1 C2 118.1(11) . .
F2A C1 C2 112.0(6) . .
F2 C1 C2 117.0(7) . .
F1 C1 C2 106.8(9) . .
F3A C1 C2 105.6(8) . .
F3 C1 C2 105.8(5) . .
F1A F1 C1 62(3) . .
F1A F1 F3A 103(4) . .
C1 F1 F3A 50.5(10) . .
F3A F2 F2A 136.9(19) . .
F3A F2 C1 77.2(13) . .
F2A F2 C1 59.7(10) . .
F2A F3 C1 50.6(6) . .
F2A F3 F1A 86.9(11) . .
C1 F3 F1A 44.0(7) . .
F1 F1A C1 84(3) . .
F1 F1A F3 146(3) . .
C1 F1A F3 62.1(11) . .
F2 F2A C1 62.8(9) . .
F2 F2A F3 130.2(16) . .
C1 F2A F3 73.1(11) . .
F2 F3A C1 66(2) . .
F2 F3A F1 106(2) . .
C1 F3A F1 50.1(9) . .
O1 C2 C3 128.0(3) . .
O1 C2 C1 112.9(3) . .
C3 C2 C1 119.1(3) . .
C4 C3 C2 121.7(2) . .
C4 C3 H3A 119.1 . .
C2 C3 H3A 119.1 . .
O2 C4 C3 128.3(2) . .
O2 C4 C5 112.5(3) . .
C3 C4 C5 119.1(3) . .
F6 C5 F6A 81.1(11) . .
F6 C5 F4 114.8(10) . .
F6A C5 F4 118.0(9) . .
F6 C5 F5A 128.3(10) . .
F6A C5 F5A 109.3(10) . .
F4 C5 F5A 15.6(9) . .
F6 C5 F5 106.7(10) . .
F6A C5 F5 26.2(15) . .
F4 C5 F5 101.2(8) . .
F5A C5 F5 88.7(8) . .
F6 C5 F4A 33.8(10) . .
F6A C5 F4A 109.7(11) . .
F4 C5 F4A 85.2(8) . .
F5A C5 F4A 100.5(8) . .
F5 C5 F4A 131.4(9) . .
F6 C5 C4 112.0(7) . .
F6A C5 C4 115.8(8) . .
F4 C5 C4 111.8(5) . .
F5A C5 C4 108.0(6) . .
F5 C5 C4 109.6(8) . .
F4A C5 C4 112.4(6) . .
F6A F5 C5 70(2) . .
F4A F6 C5 83(2) . .
F4A F6 F6A 125(3) . .
C5 F6 F6A 50.6(8) . .
F6 F4A C5 63.6(19) . .
F5 F6A C5 84(3) . .
F5 F6A F6 131(3) . .
C5 F6A F6 48.3(7) . .
C4 O2 Cu1 124.14(17) . .
C7 O3 Cu1 124.11(15) . .
F7A C6 F8 115.6(9) . .
F7A C6 F8A 110.3(13) . .
F8 C6 F8A 93.8(14) . .
F7A C6 F7 87.9(12) . .
F8 C6 F7 107.5(13) . .
F8A C6 F7 23(2) . .
F7A C6 F9A 106.9(10) . .
F8 C6 F9A 12.1(14) . .
F8A C6 F9A 105.2(12) . .
F7 C6 F9A 116.9(13) . .
F7A C6 F9 14.3(9) . .
F8 C6 F9 106.1(9) . .
F8A C6 F9 123.2(11) . .
F7 C6 F9 101.3(11) . .
F9A C6 F9 96.0(9) . .
F7A C6 C7 112.9(6) . .
F8 C6 C7 115.1(9) . .
F8A C6 C7 107.1(8) . .
F7 C6 C7 114.8(8) . .
F9A C6 C7 114.1(9) . .
F9 C6 C7 110.8(5) . .
F8A F7 C6 78(4) . .
F7 F8A C6 79(4) . .
O3 C7 C8 130.2(2) . .
O3 C7 C6 111.6(2) . .
C8 C7 C6 118.1(2) . .
C7 C8 C9 123.5(2) . .
C7 C8 H8A 118.2 . .
C9 C8 H8A 118.2 . .
O4 C9 C8 128.1(2) . .
O4 C9 C10 114.5(3) . .
C8 C9 C10 117.4(3) . .
F10 C10 F12A 118.5(9) . .
F10 C10 F11A 75.9(9) . .
F12A C10 F11A 109.8(10) . .
F10 C10 F10A 26.4(13) . .
F12A C10 F10A 106.6(9) . .
F11A C10 F10A 102.1(8) . .
F10 C10 F12 107.8(9) . .
F12A C10 F12 20.6(14) . .
F11A C10 F12 126.5(8) . .
F10A C10 F12 89.9(9) . .
F10 C10 F11 110.0(10) . .
F12A C10 F11 83.1(9) . .
F11A C10 F11 36.2(6) . .
F10A C10 F11 134.6(9) . .
F12 C10 F11 103.5(9) . .
F10 C10 C9 114.6(6) . .
F12A C10 C9 117.1(6) . .
F11A C10 C9 113.6(6) . .
F10A C10 C9 106.1(7) . .
F12 C10 C9 112.3(7) . .
F11 C10 C9 108.1(6) . .
F10A F10 C10 89(2) . .
F10A F10 F11A 141(3) . .
C10 F10 F11A 52.6(7) . .
F11A F11 C10 62.7(13) . .
F11A F11 F12A 98.0(18) . .
C10 F11 F12A 44.6(6) . .
F10 F10A C10 65(2) . .
F11 F11A C10 81.1(16) . .
F11 F11A F10 129(2) . .
C10 F11A F10 51.6(7) . .
C10 F12A F11 52.3(6) . .
C9 O4 Cu1 119.32(17) . .
N1 O01 Cu1 119.93(13) . .
O01 N1 C07 125.69(19) . .
O01 N1 C01 121.36(17) . .
C07 N1 C01 112.83(19) . .
N1 C01 C02 109.8(2) . .
N1 C01 C03 105.2(2) . .
C02 C01 C03 111.4(2) . .
N1 C01 C04 100.43(18) . .
C02 C01 C04 115.2(2) . .
C03 C01 C04 113.7(2) . .
C01 C02 H02A 109.5 . .
C01 C02 H02B 109.5 . .
H02A C02 H02B 109.5 . .
C01 C02 H02C 109.5 . .
H02A C02 H02C 109.5 . .
H02B C02 H02C 109.5 . .
C01 C03 H03A 109.5 . .
C01 C03 H03B 109.5 . .
H03A C03 H03B 109.5 . .
C01 C03 H03C 109.5 . .
H03A C03 H03C 109.5 . .
H03B C03 H03C 109.5 . .
N2 C04 C05 106.3(2) . .
N2 C04 C06 109.4(2) . .
C05 C04 C06 110.8(2) . .
N2 C04 C01 99.82(19) . .
C05 C04 C01 113.6(2) . .
C06 C04 C01 115.9(2) . .
C04 C05 H05A 109.5 . .
C04 C05 H05B 109.5 . .
H05A C05 H05B 109.5 . .
C04 C05 H05C 109.5 . .
H05A C05 H05C 109.5 . .
H05B C05 H05C 109.5 . .
O02 N2 C07 125.00(19) . .
O02 N2 C04 121.7(2) . .
C07 N2 C04 112.91(18) . .
N1 C07 N2 107.2(2) . .
N1 C07 C08 128.6(2) . .
N2 C07 C08 124.17(19) . .
C010 C08 C09 104.9(2) . .
C010 C08 C07 124.5(2) . .
C09 C08 C07 130.6(2) . .
N3 C09 C08 110.6(2) . .
N3 C09 C091 120.0(2) . .
C08 C09 C091 129.4(2) . .
C09 C091 H09A 109.5 . .
C09 C091 H09B 109.5 . .
H09A C091 H09B 109.5 . .
C09 C091 H09C 109.5 . .
H09A C091 H09C 109.5 . .
H09B C091 H09C 109.5 . .
C09 N3 N4 104.96(19) . .
C09 N3 Cu2 120.14(15) . .
N4 N3 Cu2 118.69(13) . .
C010 N4 N3 112.08(18) . .
C010 N4 C041 127.1(2) . .
N3 N4 C041 120.5(2) . .
N4 C041 C042 112.2(2) . .
N4 C041 H04A 109.2 . .
C042 C041 H04A 109.2 . .
N4 C041 H04B 109.2 . .
C042 C041 H04B 109.2 . .
H04A C041 H04B 107.9 . .
C041 C042 H04C 109.5 . .
C041 C042 H04D 109.5 . .
H04C C042 H04D 109.5 . .
C041 C042 H04E 109.5 . .
H04C C042 H04E 109.5 . .
H04D C042 H04E 109.5 . .
N4 C010 C08 107.5(2) . .
N4 C010 H01A 126.3 . .
C08 C010 H01A 126.3 . .
C04 C06 H06A 109.5 . .
C04 C06 H06B 109.5 . .
H06A C06 H06B 109.5 . .
C04 C06 H06C 109.5 . .
H06A C06 H06C 109.5 . .
H06B C06 H06C 109.5 . .
O6 Cu2 O6 180.0 3_666 .
O6 Cu2 O5 91.94(7) 3_666 3_666
O6 Cu2 O5 88.06(7) . 3_666
O6 Cu2 O5 88.05(7) 3_666 .
O6 Cu2 O5 91.94(7) . .
O5 Cu2 O5 180.00(9) 3_666 .
O6 Cu2 N3 88.47(6) 3_666 .
O6 Cu2 N3 91.53(6) . .
O5 Cu2 N3 88.70(7) 3_666 .
O5 Cu2 N3 91.31(7) . .
C12 O5 Cu2 124.90(16) . .
F14 C11 F15A 121.1(7) . .
F14 C11 F14A 24.8(12) . .
F15A C11 F14A 110.4(9) . .
F14 C11 F15 108.4(9) . .
F15A C11 F15 27.4(9) . .
F14A C11 F15 89.9(10) . .
F14 C11 F13 108.4(9) . .
F15A C11 F13 80.7(8) . .
F14A C11 F13 131.4(9) . .
F15 C11 F13 108.0(9) . .
F14 C11 F13A 78.2(9) . .
F15A C11 F13A 104.9(8) . .
F14A C11 F13A 102.7(9) . .
F15 C11 F13A 128.8(8) . .
F13 C11 F13A 31.8(8) . .
F14 C11 C12 115.5(6) . .
F15A C11 C12 116.8(5) . .
F14A C11 C12 109.1(7) . .
F15 C11 C12 110.0(6) . .
F13 C11 C12 106.4(6) . .
F13A C11 C12 111.9(5) . .
F13A F13 C11 75(2) . .
F13A F13 F15A 111(3) . .
C11 F13 F15A 47.5(7) . .
F14A F14 C11 85.0(19) . .
F14A F14 F13A 138(2) . .
C11 F14 F13A 53.6(7) . .
F15A F15 C11 70.1(17) . .
F13 F13A C11 74(2) . .
F13 F13A F14 119(3) . .
C11 F13A F14 48.2(6) . .
F14 F14A C11 70(2) . .
F15 F15A C11 82.4(14) . .
F15 F15A F13 133.9(18) . .
C11 F15A F13 51.8(6) . .
O5 C12 C13 128.1(2) . .
O5 C12 C11 114.0(2) . .
C13 C12 C11 117.9(3) . .
C12 C13 C14 122.1(3) . .
C12 C13 H13A 118.9 . .
C14 C13 H13A 118.9 . .
O6 C14 C13 127.6(2) . .
O6 C14 C15 114.0(2) . .
C13 C14 C15 118.4(3) . .
F17 C15 F18A 126.0(11) . .
F17 C15 F16A 80.6(10) . .
F18A C15 F16A 105.3(12) . .
F17 C15 F18 107.4(12) . .
F18A C15 F18 27.2(15) . .
F16A C15 F18 125.6(12) . .
F17 C15 F17A 22.5(12) . .
F18A C15 F17A 109.5(11) . .
F16A C15 F17A 100.1(9) . .
F18 C15 F17A 86.9(11) . .
F17 C15 F16 109.1(10) . .
F18A C15 F16 85.2(12) . .
F16A C15 F16 28.8(10) . .
F18 C15 F16 111.1(11) . .
F17A C15 F16 127.0(9) . .
F17 C15 C14 110.9(8) . .
F18A C15 C14 114.9(11) . .
F16A C15 C14 113.2(6) . .
F18 C15 C14 113.2(11) . .
F17A C15 C14 112.6(6) . .
F16 C15 C14 105.1(6) . .
F16A F16 C15 70(2) . .
F16A F16 F18A 103(3) . .
C15 F16 F18A 45.3(8) . .
F17A F17 C15 84(3) . .
F17A F17 F16A 127(3) . .
C15 F17 F16A 50.4(8) . .
F18A F18 C15 73(3) . .
F16 F16A C15 81(2) . .
F16 F16A F17 130(3) . .
C15 F16A F17 49.0(7) . .
F17 F17A C15 73(3) . .
F18 F18A C15 79(4) . .
F18 F18A F16 127(5) . .
C15 F18A F16 49.5(9) . .
C14 O6 Cu2 125.15(15) . .

loop_
_geom_bond_atom_site_label_1
_geom_bond_atom_site_label_2
_geom_bond_distance
_geom_bond_site_symmetry_2
Cu1 O2 1.9241(16) .
Cu1 O3 1.9278(16) .
Cu1 O01 1.9321(16) .
Cu1 O1 1.9524(18) .
Cu1 O4 2.2058(17) .
O1 C2 1.251(3) .
C1 F1A 1.180(19) .
C1 F2A 1.213(11) .
C1 F2 1.249(14) .
C1 F1 1.33(2) .
C1 F3A 1.337(17) .
C1 F3 1.501(12) .
C1 C2 1.543(5) .
F1 F1A 0.76(4) .
F1 F3A 1.70(3) .
F2 F3A 0.83(4) .
F2 F2A 1.18(3) .
F3 F2A 1.306(14) .
F3 F1A 1.63(2) .
C2 C3 1.375(4) .
C3 C4 1.372(4) .
C3 H3A 0.9400 .
C4 O2 1.265(3) .
C4 C5 1.532(4) .
C5 F6 1.220(15) .
C5 F6A 1.262(13) .
C5 F4 1.284(11) .
C5 F5A 1.321(10) .
C5 F5 1.337(14) .
C5 F4A 1.350(14) .
F5 F6A 0.59(3) .
F6 F4A 0.76(2) .
F6 F6A 1.61(2) .
O3 C7 1.279(3) .
C6 F7A 1.248(12) .
C6 F8 1.297(13) .
C6 F8A 1.312(19) .
C6 F7 1.320(18) .
C6 F9A 1.324(13) .
C6 F9 1.371(12) .
C6 C7 1.519(4) .
F7 F8A 0.52(5) .
C7 C8 1.363(3) .
C8 C9 1.422(3) .
C8 H8A 0.9400 .
C9 O4 1.228(3) .
C9 C10 1.532(4) .
C10 F10 1.229(12) .
C10 F12A 1.230(11) .
C10 F11A 1.246(11) .
C10 F10A 1.360(15) .
C10 F12 1.380(13) .
C10 F11 1.385(13) .
F10 F10A 0.60(3) .
F10 F11A 1.52(2) .
F11 F11A 0.827(12) .
F11 F12A 1.74(2) .
O01 N1 1.312(2) .
N1 C07 1.333(3) .
N1 C01 1.499(3) .
C01 C02 1.522(3) .
C01 C03 1.541(4) .
C01 C04 1.548(3) .
C02 H02A 0.9700 .
C02 H02B 0.9700 .
C02 H02C 0.9700 .
C03 H03A 0.9700 .
C03 H03B 0.9700 .
C03 H03C 0.9700 .
C04 N2 1.501(3) .
C04 C05 1.520(4) .
C04 C06 1.525(4) .
C05 H05A 0.9700 .
C05 H05B 0.9700 .
C05 H05C 0.9700 .
N2 O02 1.271(2) .
N2 C07 1.354(3) .
C07 C08 1.434(3) .
C08 C010 1.386(3) .
C08 C09 1.406(3) .
C09 N3 1.337(3) .
C09 C091 1.496(3) .
C091 H09A 0.9700 .
C091 H09B 0.9700 .
C091 H09C 0.9700 .
N3 N4 1.369(2) .
N3 Cu2 2.5494(19) .
N4 C010 1.324(3) .
N4 C041 1.471(3) .
C041 C042 1.488(4) .
C041 H04A 0.9800 .
C041 H04B 0.9800 .
C042 H04C 0.9700 .
C042 H04D 0.9700 .
C042 H04E 0.9700 .
C010 H01A 0.9400 .
C06 H06A 0.9700 .
C06 H06B 0.9700 .
C06 H06C 0.9700 .
Cu2 O6 1.9472(16) 3_666
Cu2 O6 1.9472(16) .
Cu2 O5 1.9478(16) 3_666
Cu2 O5 1.9479(16) .
O5 C12 1.250(3) .
C11 F14 1.234(11) .
C11 F15A 1.247(9) .
C11 F14A 1.306(15) .
C11 F15 1.314(12) .
C11 F13 1.328(16) .
C11 F13A 1.333(13) .
C11 C12 1.525(4) .
F13 F13A 0.730(19) .
F13 F15A 1.67(2) .
F14 F14A 0.55(3) .
F14 F13A 1.62(2) .
F15 F15A 0.61(2) .
C12 C13 1.378(4) .
C13 C14 1.378(3) .
C13 H13A 0.9400 .
C14 O6 1.256(3) .
C14 C15 1.529(4) .
C15 F17 1.261(14) .
C15 F18A 1.268(19) .
C15 F16A 1.286(13) .
C15 F18 1.30(2) .
C15 F17A 1.311(12) .
C15 F16 1.355(15) .
F16 F16A 0.66(2) .
F16 F18A 1.78(3) .
F17 F17A 0.50(3) .
F17 F16A 1.65(2) .
F18 F18A 0.60(3) .
